data_1545940
loop_
_publ_author_name
'Bai, Lu'
'Wang, Yan'
'Ge, Yicong'
'Liu, Jingjing'
'Luan, Xinjun'

_publ_section_title
;
 Diastereoselective Synthesis of Dibenzo[b,d]azepines by Pd(II)-Catalyzed
 [5 + 2] Annulation of o-Arylanilines with Dienes.
;
_journal_issue 7
_journal_name_full 'Organic letters'
_journal_page_first 1734
_journal_page_last 1737
_journal_paper_doi 10.1021/acs.orglett.7b00503
_journal_volume 19
_journal_year 2017
_chemical_formula_sum 'C26 H26 N2 O3 S'
_chemical_formula_weight 446.55
_space_group_crystal_system monoclinic
_space_group_IT_number 15
_space_group_name_Hall '-C 2yc'
_space_group_name_H-M_alt 'C 1 2/c 1'
_symmetry_space_group_name_Hall '-C 2yc'
_symmetry_space_group_name_H-M 'C 1 2/c 1'
_atom_sites_solution_hydrogens geom
_audit_creation_method SHELXL-2014/7
_cell_angle_alpha 90
_cell_angle_beta 112.371(7)
_cell_angle_gamma 90
_cell_formula_units_Z 8
_cell_length_a 18.154(9)
_cell_length_b 19.790(10)
_cell_length_c 13.725(8)
_cell_measurement_reflns_used 1010
_cell_measurement_temperature 296(2)
_cell_measurement_theta_max 37.416
_cell_measurement_theta_min 5.220
_cell_volume 4560(4)
_computing_structure_refinement 'SHELXL-2014/7 (Sheldrick, 2014)'
_diffrn_ambient_temperature 296(2)
_diffrn_measured_fraction_theta_full 0.998
_diffrn_measured_fraction_theta_max 0.996
_diffrn_measurement_device_type 'Bruker APEX-II CCD'
_diffrn_radiation_type MoK\a
_diffrn_radiation_wavelength 0.71073
_diffrn_reflns_av_R_equivalents 0.0646
_diffrn_reflns_av_unetI/netI 0.0848
_diffrn_reflns_Laue_measured_fraction_full 0.998
_diffrn_reflns_Laue_measured_fraction_max 0.996
_diffrn_reflns_limit_h_max 21
_diffrn_reflns_limit_h_min -22
_diffrn_reflns_limit_k_max 23
_diffrn_reflns_limit_k_min -24
_diffrn_reflns_limit_l_max 16
_diffrn_reflns_limit_l_min -10
_diffrn_reflns_number 12244
_diffrn_reflns_point_group_measured_fraction_full 0.998
_diffrn_reflns_point_group_measured_fraction_max 0.996
_diffrn_reflns_theta_full 25.242
_diffrn_reflns_theta_max 25.997
_diffrn_reflns_theta_min 1.904
_exptl_absorpt_coefficient_mu 0.173
_exptl_crystal_colour colorless
_exptl_crystal_density_diffrn 1.301
_exptl_crystal_description block
_exptl_crystal_F_000 1888
_exptl_crystal_size_max 0.350
_exptl_crystal_size_mid 0.230
_exptl_crystal_size_min 0.140
_refine_diff_density_max 0.266
_refine_diff_density_min -0.250
_refine_diff_density_rms 0.079
_refine_ls_extinction_method none
_refine_ls_goodness_of_fit_ref 0.964
_refine_ls_hydrogen_treatment constr
_refine_ls_matrix_type full
_refine_ls_number_parameters 292
_refine_ls_number_reflns 4480
_refine_ls_number_restraints 0
_refine_ls_restrained_S_all 0.964
_refine_ls_R_factor_all 0.1219
_refine_ls_R_factor_gt 0.0554
_refine_ls_shift/su_max 0.001
_refine_ls_shift/su_mean 0.000
_refine_ls_structure_factor_coef Fsqd
_refine_ls_weighting_details 'w=1/[\s^2^(Fo^2^)+(0.0757P)^2^] where P=(Fo^2^+2Fc^2^)/3'
_refine_ls_weighting_scheme calc
_refine_ls_wR_factor_gt 0.1262
_refine_ls_wR_factor_ref 0.1697
_reflns_Friedel_coverage 0.000
_reflns_number_gt 2331
_reflns_number_total 4480
_reflns_threshold_expression 'I > 2\s(I)'
_cod_data_source_file ol7b00503_si_004.cif
_cod_data_source_block 1
_cod_database_code 1545940
_shelx_shelxl_version_number 2014/7
_shelx_space_group_comment
;
The symmetry employed for this shelxl refinement is uniquely defined
by the following loop, which should always be used as a source of
symmetry information in preference to the above space-group names.
They are only intended as comments.
;
_shelx_estimated_absorpt_t_min 0.942
_shelx_estimated_absorpt_t_max 0.976

loop_
_space_group_symop_operation_xyz
'x, y, z'
'-x, y, -z+1/2'
'x+1/2, y+1/2, z'
'-x+1/2, y+1/2, -z+1/2'
'-x, -y, -z'
'x, -y, z-1/2'
'-x+1/2, -y+1/2, -z'
'x+1/2, -y+1/2, z-1/2'

loop_
_atom_site_label
_atom_site_type_symbol
_atom_site_fract_x
_atom_site_fract_y
_atom_site_fract_z
_atom_site_U_iso_or_equiv
_atom_site_adp_type
_atom_site_occupancy
_atom_site_site_symmetry_order
_atom_site_calc_flag
_atom_site_refinement_flags_posn
_atom_site_refinement_flags_adp
S1 S 0.09436(5) 0.36512(4) 0.61788(7) 0.0490(3) Uani 1 1 d . .
O1 O 0.02925(13) 0.34291(12) 0.6435(2) 0.0658(7) Uani 1 1 d . .
O2 O 0.09900(14) 0.34563(12) 0.52061(17) 0.0632(7) Uani 1 1 d . .
C1 C 0.09569(17) 0.45332(16) 0.6229(3) 0.0418(8) Uani 1 1 d . .
C2 C 0.10700(19) 0.49097(18) 0.5453(3) 0.0537(9) Uani 1 1 d . .
H2 H 0.1143 0.4696 0.4894 0.064 Uiso 1 1 calc R U
C4 C 0.0982(2) 0.5938(2) 0.6328(4) 0.0672(11) Uani 1 1 d . .
C6 C 0.0849(2) 0.48614(19) 0.7050(3) 0.0615(10) Uani 1 1 d . .
H6 H 0.0766 0.4614 0.7575 0.074 Uiso 1 1 calc R U
C5 C 0.0865(2) 0.5557(2) 0.7091(3) 0.0733(12) Uani 1 1 d . .
H5 H 0.0796 0.5774 0.7651 0.088 Uiso 1 1 calc R U
C3 C 0.1074(2) 0.5604(2) 0.5511(3) 0.0650(11) Uani 1 1 d . .
H3 H 0.1142 0.5853 0.4976 0.078 Uiso 1 1 calc R U
C7 C 0.1009(3) 0.6701(2) 0.6390(4) 0.1088(18) Uani 1 1 d . .
H7A H 0.1015 0.6882 0.5745 0.163 Uiso 1 1 calc R U
H7B H 0.1480 0.6840 0.6968 0.163 Uiso 1 1 calc R U
H7C H 0.0547 0.6864 0.6497 0.163 Uiso 1 1 calc R U
C8 C 0.17374(18) 0.32544(15) 0.8192(2) 0.0437(8) Uani 1 1 d . .
H8 H 0.1290 0.3504 0.8251 0.052 Uiso 1 1 calc R U
C11 C 0.09279(19) 0.15284(16) 0.8590(2) 0.0437(8) Uani 1 1 d . .
N2 N 0.04209(17) 0.12999(13) 0.9019(2) 0.0524(7) Uani 1 1 d . .
C9 C 0.16128(18) 0.25195(16) 0.8312(2) 0.0450(8) Uani 1 1 d . .
H9 H 0.1983 0.2220 0.8241 0.054 Uiso 1 1 calc R U
C10 C 0.10201(18) 0.22670(15) 0.8511(2) 0.0409(8) Uani 1 1 d . .
H10 H 0.0649 0.2557 0.8605 0.049 Uiso 1 1 calc R U
O3 O 0.13058(15) 0.11387(12) 0.8268(2) 0.0631(7) Uani 1 1 d . .
C13 C 0.0305(2) 0.05786(18) 0.9070(3) 0.0744(12) Uani 1 1 d . .
H13A H 0.0600 0.0344 0.8724 0.112 Uiso 1 1 calc R U
H13B H -0.0251 0.0474 0.8727 0.112 Uiso 1 1 calc R U
H13C H 0.0489 0.0439 0.9794 0.112 Uiso 1 1 calc R U
C14 C -0.0026(2) 0.1718(2) 0.9451(3) 0.0779(13) Uani 1 1 d . .
H14A H 0.0288 0.1810 1.0178 0.117 Uiso 1 1 calc R U
H14B H -0.0506 0.1487 0.9396 0.117 Uiso 1 1 calc R U
H14C H -0.0160 0.2135 0.9066 0.117 Uiso 1 1 calc R U
N1 N 0.17470(14) 0.33800(12) 0.71279(19) 0.0427(7) Uani 1 1 d . .
C20 C 0.3041(2) 0.38880(19) 0.7391(3) 0.0512(9) Uani 1 1 d . .
C15 C 0.24894(19) 0.33732(18) 0.6972(2) 0.0466(8) Uani 1 1 d . .
C19 C 0.3738(2) 0.3869(2) 0.7196(3) 0.0721(12) Uani 1 1 d . .
H19 H 0.4113 0.4211 0.7458 0.086 Uiso 1 1 calc R U
C16 C 0.2637(2) 0.2851(2) 0.6405(3) 0.0626(10) Uani 1 1 d . .
H16 H 0.2269 0.2505 0.6139 0.075 Uiso 1 1 calc R U
C17 C 0.3353(3) 0.2852(3) 0.6236(3) 0.0831(15) Uani 1 1 d . .
H17 H 0.3461 0.2504 0.5855 0.100 Uiso 1 1 calc R U
C18 C 0.3884(3) 0.3359(3) 0.6628(3) 0.0889(16) Uani 1 1 d . .
H18 H 0.4355 0.3358 0.6508 0.107 Uiso 1 1 calc R U
C21 C 0.29111(18) 0.44165(18) 0.8059(3) 0.0496(9) Uani 1 1 d . .
C22 C 0.3044(2) 0.5092(2) 0.7912(3) 0.0652(11) Uani 1 1 d . .
H22 H 0.3201 0.5214 0.7366 0.078 Uiso 1 1 calc R U
C26 C 0.26762(18) 0.42427(17) 0.8885(3) 0.0474(8) Uani 1 1 d . .
C25 C 0.2602(2) 0.47432(19) 0.9539(3) 0.0583(10) Uani 1 1 d . .
H25 H 0.2463 0.4627 1.0102 0.070 Uiso 1 1 calc R U
C23 C 0.2950(2) 0.5581(2) 0.8556(4) 0.0758(12) Uani 1 1 d . .
H23 H 0.3035 0.6031 0.8438 0.091 Uiso 1 1 calc R U
C24 C 0.2730(2) 0.5412(2) 0.9377(3) 0.0714(12) Uani 1 1 d . .
H24 H 0.2667 0.5745 0.9817 0.086 Uiso 1 1 calc R U
C27 C 0.25135(19) 0.35129(17) 0.9044(3) 0.0502(9) Uani 1 1 d . .
H27A H 0.2481 0.3462 0.9729 0.060 Uiso 1 1 calc R U
H27B H 0.2954 0.3239 0.9037 0.060 Uiso 1 1 calc R U

loop_
_atom_site_aniso_label
_atom_site_aniso_U_11
_atom_site_aniso_U_22
_atom_site_aniso_U_33
_atom_site_aniso_U_23
_atom_site_aniso_U_13
_atom_site_aniso_U_12
S1 0.0406(5) 0.0465(6) 0.0501(6) 0.0084(4) 0.0063(4) -0.0053(4)
O1 0.0396(13) 0.0655(17) 0.0838(19) 0.0216(14) 0.0140(13) -0.0128(12)
O2 0.0705(16) 0.0626(17) 0.0413(14) -0.0049(12) 0.0042(12) 0.0046(13)
C1 0.0318(17) 0.043(2) 0.045(2) 0.0092(16) 0.0084(15) 0.0018(15)
C2 0.048(2) 0.055(2) 0.057(2) 0.0129(18) 0.0195(18) -0.0027(18)
C4 0.048(2) 0.050(3) 0.080(3) 0.006(2) -0.002(2) -0.0006(19)
C6 0.067(3) 0.059(3) 0.058(3) 0.008(2) 0.024(2) 0.008(2)
C5 0.071(3) 0.070(3) 0.067(3) -0.010(2) 0.013(2) 0.013(2)
C3 0.056(2) 0.054(3) 0.080(3) 0.022(2) 0.019(2) -0.006(2)
C7 0.097(4) 0.053(3) 0.136(5) -0.005(3) -0.001(3) -0.005(3)
C8 0.0418(19) 0.040(2) 0.051(2) 0.0075(15) 0.0194(16) -0.0007(15)
C11 0.044(2) 0.040(2) 0.042(2) 0.0042(15) 0.0118(16) 0.0019(16)
N2 0.0544(18) 0.0399(18) 0.066(2) 0.0066(14) 0.0260(16) -0.0091(14)
C9 0.045(2) 0.038(2) 0.051(2) 0.0071(15) 0.0181(17) 0.0058(15)
C10 0.0420(18) 0.0346(19) 0.047(2) 0.0022(15) 0.0185(16) 0.0039(15)
O3 0.0762(18) 0.0394(14) 0.0833(19) -0.0035(13) 0.0411(16) 0.0072(13)
C13 0.063(3) 0.046(2) 0.108(3) 0.016(2) 0.026(2) -0.015(2)
C14 0.092(3) 0.070(3) 0.096(3) -0.002(2) 0.063(3) -0.011(2)
N1 0.0391(15) 0.0444(16) 0.0418(16) 0.0089(12) 0.0122(13) -0.0010(13)
C20 0.043(2) 0.066(2) 0.042(2) 0.0109(18) 0.0137(17) 0.0016(18)
C15 0.044(2) 0.055(2) 0.0379(19) 0.0106(16) 0.0134(16) 0.0043(17)
C19 0.046(2) 0.115(4) 0.058(3) 0.002(2) 0.023(2) -0.008(2)
C16 0.071(3) 0.065(3) 0.044(2) 0.0035(19) 0.014(2) 0.015(2)
C17 0.078(3) 0.123(4) 0.049(3) 0.006(3) 0.025(2) 0.046(3)
C18 0.053(3) 0.158(5) 0.056(3) -0.001(3) 0.020(2) 0.015(3)
C21 0.0392(19) 0.056(2) 0.049(2) 0.0058(17) 0.0114(17) -0.0129(17)
C22 0.051(2) 0.070(3) 0.068(3) 0.013(2) 0.015(2) -0.020(2)
C26 0.041(2) 0.049(2) 0.047(2) 0.0059(17) 0.0113(16) -0.0046(16)
C25 0.050(2) 0.061(3) 0.058(2) -0.004(2) 0.0141(19) -0.0054(19)
C23 0.068(3) 0.055(3) 0.089(3) 0.003(3) 0.014(3) -0.018(2)
C24 0.060(3) 0.060(3) 0.079(3) -0.014(2) 0.010(2) -0.007(2)
C27 0.048(2) 0.054(2) 0.047(2) 0.0083(17) 0.0179(17) -0.0009(17)

loop_
_atom_type_symbol
_atom_type_description
_atom_type_scat_dispersion_real
_atom_type_scat_dispersion_imag
_atom_type_scat_source
C C 0.0033 0.0016 'International Tables Vol C Tables 4.2.6.8 and 6.1.1.4'
H H 0.0000 0.0000 'International Tables Vol C Tables 4.2.6.8 and 6.1.1.4'
N N 0.0061 0.0033 'International Tables Vol C Tables 4.2.6.8 and 6.1.1.4'
O O 0.0106 0.0060 'International Tables Vol C Tables 4.2.6.8 and 6.1.1.4'
S S 0.1246 0.1234 'International Tables Vol C Tables 4.2.6.8 and 6.1.1.4'

loop_
_geom_angle_atom_site_label_1
_geom_angle_atom_site_label_2
_geom_angle_atom_site_label_3
_geom_angle
O2 S1 O1 119.92(16)
O2 S1 N1 107.80(14)
O1 S1 N1 105.96(14)
O2 S1 C1 107.66(15)
O1 S1 C1 107.38(15)
N1 S1 C1 107.58(14)
C6 C1 C2 119.1(3)
C6 C1 S1 120.0(3)
C2 C1 S1 120.9(3)
C3 C2 C1 119.7(4)
C3 C4 C5 117.7(4)
C3 C4 C7 121.2(4)
C5 C4 C7 121.1(4)
C1 C6 C5 119.8(4)
C4 C5 C6 121.7(4)
C4 C3 C2 122.0(4)
N1 C8 C9 109.3(3)
N1 C8 C27 110.0(2)
C9 C8 C27 112.0(3)
O3 C11 N2 121.2(3)
O3 C11 C10 120.2(3)
N2 C11 C10 118.6(3)
C11 N2 C14 125.1(3)
C11 N2 C13 119.2(3)
C14 N2 C13 115.6(3)
C10 C9 C8 124.6(3)
C9 C10 C11 121.2(3)
C15 N1 C8 120.3(2)
C15 N1 S1 119.1(2)
C8 N1 S1 119.8(2)
C15 C20 C19 117.7(4)
C15 C20 C21 121.3(3)
C19 C20 C21 120.9(3)
C16 C15 C20 121.2(3)
C16 C15 N1 118.9(3)
C20 C15 N1 119.9(3)
C18 C19 C20 121.3(4)
C15 C16 C17 118.9(4)
C18 C17 C16 120.0(4)
C17 C18 C19 120.9(4)
C22 C21 C26 118.6(3)
C22 C21 C20 121.2(3)
C26 C21 C20 120.2(3)
C23 C22 C21 121.2(4)
C25 C26 C21 119.1(3)
C25 C26 C27 121.5(3)
C21 C26 C27 119.3(3)
C26 C25 C24 121.5(4)
C22 C23 C24 120.5(4)
C23 C24 C25 119.1(4)
C26 C27 C8 112.5(3)

loop_
_geom_bond_atom_site_label_1
_geom_bond_atom_site_label_2
_geom_bond_distance
S1 O2 1.423(2)
S1 O1 1.425(2)
S1 N1 1.633(3)
S1 C1 1.747(3)
C1 C6 1.377(5)
C1 C2 1.378(4)
C2 C3 1.376(5)
C4 C3 1.367(5)
C4 C5 1.370(5)
C4 C7 1.512(6)
C6 C5 1.378(5)
C8 N1 1.488(4)
C8 C9 1.491(4)
C8 C27 1.536(4)
C11 O3 1.221(3)
C11 N2 1.346(4)
C11 C10 1.480(4)
N2 C14 1.435(4)
N2 C13 1.448(4)
C9 C10 1.306(4)
N1 C15 1.443(4)
C20 C15 1.390(5)
C20 C19 1.391(5)
C20 C21 1.467(5)
C15 C16 1.379(5)
C19 C18 1.361(6)
C16 C17 1.404(5)
C17 C18 1.353(6)
C21 C22 1.387(5)
C21 C26 1.398(4)
C22 C23 1.365(6)
C26 C25 1.376(5)
C26 C27 1.506(4)
C25 C24 1.377(5)
C23 C24 1.372(5)
